data_7049070
loop_
_publ_author_name
'Janicki, Rafa\/l'
'Mondry, Anna'

_publ_section_title
;
 Structural and thermodynamic aspects of hydration of Gd(iii) systems.
;
_journal_issue 10
_journal_name_full 'Dalton transactions (Cambridge, England : 2003)'
_journal_page_first 3380
_journal_page_last 3391
_journal_paper_doi 10.1039/c8dt04869j
_journal_volume 48
_journal_year 2019
_chemical_formula_sum 'C12 H48 Cl3 Lu O18'
_chemical_formula_weight 761.82
_space_group_crystal_system monoclinic
_space_group_IT_number 14
_space_group_name_Hall '-P 2ybc'
_space_group_name_H-M_alt 'P 1 21/c 1'
_symmetry_space_group_name_Hall '-P 2ybc'
_symmetry_space_group_name_H-M 'P 1 21/c 1'
_atom_sites_solution_hydrogens mixed
_audit_creation_method SHELXL-2018/1
_audit_update_record
;
2019-01-26 deposited with the CCDC.
2019-02-08 downloaded from the CCDC.
;
_cell_angle_alpha 90
_cell_angle_beta 102.07(4)
_cell_angle_gamma 90
_cell_formula_units_Z 4
_cell_length_a 10.308(4)
_cell_length_b 18.561(9)
_cell_length_c 15.946(6)
_cell_measurement_reflns_used 7567
_cell_measurement_temperature 100(2)
_cell_measurement_theta_max 28.8384
_cell_measurement_theta_min 2.9835
_cell_volume 2983(2)
_computing_data_collection
;
CrysAlisPro, Agilent Technologies,
Version 1.171.36.20 (release 27-06-2012 CrysAlis171 .NET)
(compiled Jul 11 2012,15:38:31)
;
_computing_molecular_graphics
;
DIAMOND-Visual Crystal Structure Information System,     CRYSTALIMPACT, Postfach 1251, 53002 Bonn, Germany
;
_computing_publication_material cifpub
_computing_structure_refinement 'SHELXL-2018/1 (Sheldrick, 2018)'
_computing_structure_solution 'G. M. Sheldrick, Acta Cryst. (2008), A64, 112-122.'
_diffrn_ambient_temperature 100(2)
_diffrn_detector_area_resol_mean 8.3359
_diffrn_measured_fraction_theta_full 0.9927
_diffrn_measured_fraction_theta_max 0.9189
_diffrn_measurement_device_type 'Xcalibur, Sapphire2, large Be window'
_diffrn_radiation_type MoK\a
_diffrn_radiation_wavelength 0.71073
_diffrn_reflns_av_R_equivalents 0.0589
_diffrn_reflns_av_unetI/netI 0.0714
_diffrn_reflns_Laue_measured_fraction_full 0.996
_diffrn_reflns_Laue_measured_fraction_max 0.919
_diffrn_reflns_limit_h_max 13
_diffrn_reflns_limit_h_min -13
_diffrn_reflns_limit_k_max 22
_diffrn_reflns_limit_k_min -24
_diffrn_reflns_limit_l_max 20
_diffrn_reflns_limit_l_min -21
_diffrn_reflns_number 16846
_diffrn_reflns_point_group_measured_fraction_full 0.996
_diffrn_reflns_point_group_measured_fraction_max 0.919
_diffrn_reflns_theta_full 25.242
_diffrn_reflns_theta_max 28.8384
_diffrn_reflns_theta_min 2.9835
_diffrn_source 'fine-focus sealed X-ray tube'
_exptl_absorpt_coefficient_mu 3.645
_exptl_absorpt_correction_T_max 0.574
_exptl_absorpt_correction_T_min 0.455
_exptl_absorpt_correction_type analytical
_exptl_absorpt_process_details
;
CrysAlisPro 1.171.38.43 (Rigaku Oxford Diffraction, 2015)
Analytical numeric absorption correction using a multifaceted crystal
            model based on expressions derived by R.C. Clark & J.S. Reid.
(Clark, R. C. & Reid, J. S. (1995). Acta Cryst. A51, 887-897)
Empirical absorption correction using spherical harmonics,
 implemented in SCALE3 ABSPACK scaling algorithm.
;
_exptl_crystal_colour colourless
_exptl_crystal_density_diffrn 1.696
_exptl_crystal_description irregular
_exptl_crystal_F_000 1544
_exptl_crystal_size_max 0.307
_exptl_crystal_size_mid 0.266
_exptl_crystal_size_min 0.205
_refine_diff_density_max 3.330
_refine_diff_density_min -3.158
_refine_diff_density_rms 0.266
_refine_ls_extinction_method none
_refine_ls_goodness_of_fit_ref 1.076
_refine_ls_hydrogen_treatment mixed
_refine_ls_matrix_type full
_refine_ls_number_parameters 379
_refine_ls_number_reflns 7168
_refine_ls_number_restraints 36
_refine_ls_restrained_S_all 1.073
_refine_ls_R_factor_all 0.0771
_refine_ls_R_factor_gt 0.0584
_refine_ls_shift/su_max 0.001
_refine_ls_shift/su_mean 0.000
_refine_ls_structure_factor_coef Fsqd
_refine_ls_weighting_details 'w=1/[\s^2^(Fo^2^)+(0.0924P)^2^] where P=(Fo^2^+2Fc^2^)/3'
_refine_ls_weighting_scheme calc
_refine_ls_wR_factor_gt 0.1512
_refine_ls_wR_factor_ref 0.1765
_reflns_Friedel_coverage 0.000
_reflns_number_gt 5078
_reflns_number_total 7168
_reflns_threshold_expression 'I > 2\s(I)'
_cod_data_source_file c8dt04869j2.cif
_cod_data_source_block lugd18ca
_cod_depositor_comments 'Adding full bibliography for 7049065--7049074.cif.'
_cod_database_code 7049070
_shelx_shelxl_version_number 2018/1
_shelx_space_group_comment
;
The symmetry employed for this shelxl refinement is uniquely defined
by the following loop, which should always be used as a source of
symmetry information in preference to the above space-group names.
They are only intended as comments.
;

loop_
_space_group_symop_operation_xyz
'x, y, z'
'-x, y+1/2, -z+1/2'
'-x, -y, -z'
'x, -y-1/2, z-1/2'

loop_
_atom_site_label
_atom_site_type_symbol
_atom_site_fract_x
_atom_site_fract_y
_atom_site_fract_z
_atom_site_U_iso_or_equiv
_atom_site_adp_type
_atom_site_occupancy
_atom_site_site_symmetry_order
_atom_site_calc_flag
_atom_site_refinement_flags_posn
_atom_site_refinement_flags_adp
Lu Lu 0.67864(2) 0.75161(2) 0.11348(2) 0.01274(12) Uani 1 1 d . .
OW1 O 0.8605(4) 0.7804(2) 0.0615(2) 0.0218(9) Uani 1 1 d D .
HW11 H 0.862(5) 0.778(4) 0.0054(8) 0.033 Uiso 1 1 d D U
HW12 H 0.943(2) 0.794(3) 0.087(3) 0.033 Uiso 1 1 d D U
OW2 O 0.6178(5) 0.74871(18) -0.0356(3) 0.0173(10) Uani 1 1 d D .
HW21 H 0.568(4) 0.7858(11) -0.060(4) 0.026 Uiso 1 1 d D U
HW22 H 0.570(4) 0.7091(10) -0.055(4) 0.026 Uiso 1 1 d D U
OW3 O 0.6072(4) 0.6348(2) 0.0808(3) 0.0172(8) Uani 1 1 d D .
HW31 H 0.5218(15) 0.620(3) 0.069(4) 0.026 Uiso 1 1 d D U
HW32 H 0.654(4) 0.5944(16) 0.098(4) 0.026 Uiso 1 1 d D U
OW4 O 0.8409(4) 0.6727(2) 0.1789(3) 0.0211(9) Uani 1 1 d D .
HW41 H 0.832(5) 0.650(3) 0.227(2) 0.032 Uiso 1 1 d D U
HW42 H 0.920(3) 0.658(3) 0.169(3) 0.032 Uiso 1 1 d D U
OW5 O 0.6344(4) 0.7308(2) 0.2469(3) 0.0210(9) Uani 1 1 d D .
HW51 H 0.553(2) 0.739(3) 0.256(4) 0.032 Uiso 1 1 d D U
HW52 H 0.677(4) 0.707(3) 0.294(2) 0.032 Uiso 1 1 d D U
OW6 O 0.4486(4) 0.75343(19) 0.0991(3) 0.0162(9) Uani 1 1 d D .
HW61 H 0.395(3) 0.7149(12) 0.093(4) 0.024 Uiso 1 1 d D U
HW62 H 0.395(3) 0.7911(12) 0.081(4) 0.024 Uiso 1 1 d D U
OW7 O 0.6061(4) 0.8665(2) 0.0764(3) 0.0214(9) Uani 1 1 d D .
HW71 H 0.656(4) 0.9043(19) 0.098(4) 0.032 Uiso 1 1 d D U
HW72 H 0.526(2) 0.885(3) 0.055(4) 0.032 Uiso 1 1 d D U
OW8 O 0.8096(4) 0.8300(2) 0.2118(3) 0.0223(9) Uani 1 1 d D .
HW81 H 0.809(5) 0.832(3) 0.2680(9) 0.033 Uiso 1 1 d D U
HW82 H 0.870(5) 0.863(2) 0.204(3) 0.033 Uiso 1 1 d D U
OW9 O 0.7387(5) 0.5082(3) 0.1037(3) 0.0269(10) Uani 1 1 d D .
HW91 H 0.729(6) 0.470(2) 0.068(3) 0.040 Uiso 1 1 d D U
HW92 H 0.806(4) 0.496(3) 0.147(2) 0.040 Uiso 1 1 d D U
OW10 O 1.0859(4) 0.8426(3) 0.1419(3) 0.0357(12) Uani 1 1 d D .
H101 H 1.067(7) 0.883(2) 0.168(5) 0.054 Uiso 1 1 d D U
H102 H 1.155(4) 0.855(3) 0.119(4) 0.054 Uiso 1 1 d D U
OW11 O 1.0744(5) 0.6153(3) 0.1612(3) 0.0346(11) Uani 1 1 d D .
H111 H 1.067(6) 0.5685(10) 0.174(4) 0.052 Uiso 1 1 d D U
H112 H 1.146(4) 0.617(3) 0.137(4) 0.052 Uiso 1 1 d D U
OW12 O 0.7542(5) 0.9844(3) 0.1007(3) 0.0384(13) Uani 1 1 d D .
H121 H 0.755(7) 1.021(3) 0.064(3) 0.058 Uiso 1 1 d D U
H122 H 0.825(4) 0.992(4) 0.143(3) 0.058 Uiso 1 1 d D U
O1 O 0.4024(5) 0.74339(19) -0.2001(3) 0.0199(10) Uani 1 1 d . .
O2 O 0.5127(4) 0.8734(2) -0.1329(3) 0.0226(9) Uani 1 1 d . .
O3 O 0.7702(4) 0.8945(2) -0.1804(2) 0.0248(9) Uani 1 1 d . .
O4 O 0.9321(4) 0.7846(3) -0.0940(3) 0.0275(10) Uani 1 1 d . .
O5 O 0.8421(4) 0.6471(2) -0.1174(2) 0.0285(10) Uani 1 1 d . .
O6 O 0.5661(4) 0.6256(2) -0.1394(3) 0.0251(10) Uani 1 1 d . .
Cl1 Cl 0.29852(14) 0.61112(8) 0.04550(9) 0.0204(3) Uani 1 1 d . .
Cl2 Cl 0.30146(14) 0.89404(8) 0.03970(10) 0.0207(3) Uani 1 1 d . .
Cl3 Cl 1.00230(14) 0.96997(9) 0.25186(9) 0.0286(3) Uani 1 1 d . .
C1 C 0.3236(6) 0.8028(4) -0.1853(4) 0.0302(16) Uani 1 1 d . .
H1A H 0.308676 0.800863 -0.127232 0.036 Uiso 1 1 calc R U
H1B H 0.238178 0.801158 -0.224735 0.036 Uiso 1 1 calc R U
C2 C 0.3939(6) 0.8708(4) -0.1980(4) 0.0299(16) Uani 1 1 d . .
H2A H 0.415207 0.871409 -0.254396 0.036 Uiso 1 1 calc R U
H2B H 0.338304 0.912137 -0.193085 0.036 Uiso 1 1 calc R U
C3 C 0.5787(6) 0.9408(3) -0.1278(4) 0.0255(13) Uani 1 1 d . .
H3A H 0.632190 0.946700 -0.070511 0.031 Uiso 1 1 calc R U
H3B H 0.513061 0.978974 -0.137397 0.031 Uiso 1 1 calc R U
C4 C 0.6669(6) 0.9481(3) -0.1922(4) 0.0271(13) Uani 1 1 d . .
H4A H 0.613040 0.943794 -0.249685 0.033 Uiso 1 1 calc R U
H4B H 0.706883 0.995638 -0.186916 0.033 Uiso 1 1 calc R U
C5 C 0.8746(7) 0.9087(4) -0.1081(4) 0.0303(15) Uani 1 1 d . .
H5A H 0.841898 0.904275 -0.055509 0.036 Uiso 1 1 calc R U
H5B H 0.907897 0.957267 -0.111351 0.036 Uiso 1 1 calc R U
C6 C 0.9839(6) 0.8547(4) -0.1086(4) 0.0303(15) Uani 1 1 d . .
H6A H 1.010725 0.855662 -0.163423 0.036 Uiso 1 1 calc R U
H6B H 1.060514 0.865933 -0.063850 0.036 Uiso 1 1 calc R U
C7 C 1.0238(6) 0.7295(4) -0.1028(4) 0.0311(15) Uani 1 1 d . .
H7A H 1.110965 0.740916 -0.068873 0.037 Uiso 1 1 calc R U
H7B H 1.030584 0.724876 -0.162326 0.037 Uiso 1 1 calc R U
C8 C 0.9723(6) 0.6591(4) -0.0712(4) 0.0323(16) Uani 1 1 d . .
H8A H 1.028965 0.619252 -0.079897 0.039 Uiso 1 1 calc R U
H8B H 0.972967 0.662501 -0.010382 0.039 Uiso 1 1 calc R U
C9 C 0.7878(7) 0.5820(4) -0.0919(4) 0.0329(16) Uani 1 1 d . .
H9A H 0.778046 0.585962 -0.032885 0.039 Uiso 1 1 calc R U
H9B H 0.847013 0.542076 -0.095733 0.039 Uiso 1 1 calc R U
C10 C 0.6561(7) 0.5685(4) -0.1489(4) 0.0333(15) Uani 1 1 d . .
H10A H 0.665609 0.565940 -0.208045 0.040 Uiso 1 1 calc R U
H10B H 0.621058 0.522810 -0.134078 0.040 Uiso 1 1 calc R U
C11 C 0.4406(6) 0.6178(4) -0.1955(4) 0.0310(16) Uani 1 1 d . .
H11A H 0.403160 0.571220 -0.186476 0.037 Uiso 1 1 calc R U
H11B H 0.451117 0.620085 -0.254502 0.037 Uiso 1 1 calc R U
C12 C 0.3493(6) 0.6760(4) -0.1797(4) 0.0278(15) Uani 1 1 d . .
H12A H 0.261700 0.668647 -0.215183 0.033 Uiso 1 1 calc R U
H12B H 0.341792 0.675553 -0.120026 0.033 Uiso 1 1 calc R U

loop_
_atom_site_aniso_label
_atom_site_aniso_U_11
_atom_site_aniso_U_22
_atom_site_aniso_U_33
_atom_site_aniso_U_23
_atom_site_aniso_U_13
_atom_site_aniso_U_12
Lu 0.01497(18) 0.01287(19) 0.01101(18) 0.00003(7) 0.00415(11) -0.00008(7)
OW1 0.026(2) 0.025(3) 0.014(2) -0.0024(17) 0.0054(15) 0.0025(18)
OW2 0.025(2) 0.019(3) 0.007(2) 0.0028(13) 0.0013(17) -0.0003(14)
OW3 0.020(2) 0.010(2) 0.022(2) 0.0034(17) 0.0046(16) -0.0054(16)
OW4 0.019(2) 0.020(2) 0.025(2) 0.0049(17) 0.0061(16) 0.0057(16)
OW5 0.022(2) 0.031(2) 0.011(2) 0.0034(18) 0.0077(16) 0.0011(19)
OW6 0.011(2) 0.017(3) 0.020(2) -0.0014(14) 0.0006(16) 0.0015(13)
OW7 0.021(2) 0.015(2) 0.027(2) 0.0007(18) 0.0017(17) 0.0071(17)
OW8 0.028(2) 0.021(2) 0.018(2) 0.0037(17) 0.0060(16) -0.0060(17)
OW9 0.034(3) 0.017(2) 0.026(2) -0.0054(19) -0.0008(19) 0.0081(19)
OW10 0.026(2) 0.045(3) 0.039(3) -0.014(2) 0.0128(19) -0.007(2)
OW11 0.028(2) 0.035(3) 0.043(3) 0.001(2) 0.013(2) 0.005(2)
OW12 0.044(3) 0.023(3) 0.039(3) 0.013(2) -0.011(2) -0.011(2)
O1 0.017(2) 0.023(3) 0.022(3) 0.0018(15) 0.0105(18) -0.0029(15)
O2 0.034(2) 0.015(2) 0.019(2) -0.0001(16) 0.0063(17) 0.0004(18)
O3 0.031(2) 0.024(2) 0.020(2) 0.0004(17) 0.0067(16) -0.0025(18)
O4 0.024(2) 0.035(3) 0.028(2) -0.001(2) 0.0141(17) -0.007(2)
O5 0.042(3) 0.027(3) 0.017(2) 0.0010(17) 0.0061(18) 0.011(2)
O6 0.039(3) 0.017(2) 0.020(2) -0.0001(17) 0.0084(18) 0.0008(19)
Cl1 0.0193(7) 0.0188(8) 0.0232(7) 0.0000(6) 0.0048(5) -0.0044(5)
Cl2 0.0185(7) 0.0176(8) 0.0257(7) 0.0014(6) 0.0041(5) 0.0015(5)
Cl3 0.0317(8) 0.0283(9) 0.0258(8) 0.0007(6) 0.0063(6) -0.0052(6)
C1 0.014(3) 0.048(5) 0.031(3) -0.001(3) 0.009(2) 0.008(3)
C2 0.036(4) 0.028(4) 0.023(3) 0.001(3) 0.000(3) 0.011(3)
C3 0.044(4) 0.014(3) 0.023(3) -0.004(2) 0.017(3) 0.001(3)
C4 0.037(3) 0.018(3) 0.029(3) 0.002(3) 0.013(3) 0.000(3)
C5 0.056(4) 0.019(3) 0.015(3) -0.001(2) 0.006(3) -0.019(3)
C6 0.030(3) 0.037(4) 0.022(3) 0.005(3) 0.002(3) -0.012(3)
C7 0.022(3) 0.050(4) 0.023(3) -0.009(3) 0.010(3) 0.011(3)
C8 0.041(4) 0.030(4) 0.023(3) -0.001(3) -0.001(3) 0.017(3)
C9 0.050(4) 0.022(4) 0.032(4) 0.016(3) 0.021(3) 0.010(3)
C10 0.052(4) 0.018(4) 0.036(4) -0.002(3) 0.025(3) 0.001(3)
C11 0.047(4) 0.022(4) 0.021(3) -0.002(3) 0.002(3) -0.018(3)
C12 0.029(3) 0.034(4) 0.019(3) -0.003(3) 0.003(2) -0.018(3)

loop_
_atom_type_symbol
_atom_type_description
_atom_type_scat_dispersion_real
_atom_type_scat_dispersion_imag
_atom_type_scat_source
C C 0.0033 0.0016 'International Tables Vol C Tables 4.2.6.8 and 6.1.1.4'
H H 0.0000 0.0000 'International Tables Vol C Tables 4.2.6.8 and 6.1.1.4'
O O 0.0106 0.0060 'International Tables Vol C Tables 4.2.6.8 and 6.1.1.4'
Cl Cl 0.1484 0.1585 'International Tables Vol C Tables 4.2.6.8 and 6.1.1.4'
Lu Lu -0.4720 5.8584 'International Tables Vol C Tables 4.2.6.8 and 6.1.1.4'

loop_
_geom_angle_atom_site_label_1
_geom_angle_atom_site_label_2
_geom_angle_atom_site_label_3
_geom_angle
OW1 Lu OW7 86.39(16)
OW1 Lu OW5 135.79(14)
OW7 Lu OW5 106.07(16)
OW1 Lu OW4 74.77(15)
OW7 Lu OW4 150.94(15)
OW5 Lu OW4 74.93(15)
OW1 Lu OW3 112.77(15)
OW7 Lu OW3 137.82(18)
OW5 Lu OW3 86.35(15)
OW4 Lu OW3 70.91(15)
OW1 Lu OW2 72.50(16)
OW7 Lu OW2 75.82(14)
OW5 Lu OW2 151.32(16)
OW4 Lu OW2 117.57(15)
OW3 Lu OW2 75.12(13)
OW1 Lu OW6 149.50(15)
OW7 Lu OW6 72.04(14)
OW5 Lu OW6 72.53(16)
OW4 Lu OW6 132.89(14)
OW3 Lu OW6 73.89(13)
OW2 Lu OW6 81.29(17)
OW1 Lu OW8 72.18(15)
OW7 Lu OW8 72.95(15)
OW5 Lu OW8 71.55(15)
OW4 Lu OW8 80.22(17)
OW3 Lu OW8 147.43(15)
OW2 Lu OW8 133.66(14)
OW6 Lu OW8 119.14(15)
C1 O1 C12 112.5(5)
C3 O2 C2 113.5(5)
C5 O3 C4 112.9(5)
C7 O4 C6 110.9(5)
C8 O5 C9 111.9(5)
C11 O6 C10 112.4(5)
O1 C1 C2 108.9(5)
O2 C2 C1 107.3(5)
O2 C3 C4 112.9(5)
O3 C4 C3 112.4(5)
O3 C5 C6 108.1(5)
O4 C6 C5 107.2(5)
O4 C7 C8 107.3(5)
O5 C8 C7 108.7(5)
O5 C9 C10 109.3(5)
O6 C10 C9 109.8(5)
O6 C11 C12 110.1(5)
O1 C12 C11 108.0(5)

loop_
_geom_bond_atom_site_label_1
_geom_bond_atom_site_label_2
_geom_bond_distance
Lu OW1 2.266(4)
Lu OW7 2.296(4)
Lu OW5 2.300(4)
Lu OW4 2.302(4)
Lu OW3 2.314(4)
Lu OW2 2.329(5)
Lu OW6 2.334(5)
Lu OW8 2.348(4)
O1 C1 1.419(7)
O1 C12 1.431(7)
O2 C3 1.418(7)
O2 C2 1.431(7)
O3 C5 1.428(7)
O3 C4 1.441(7)
O4 C7 1.419(8)
O4 C6 1.443(8)
O5 C8 1.407(7)
O5 C9 1.426(7)
O6 C11 1.418(7)
O6 C10 1.438(7)
C1 C2 1.490(9)
C3 C4 1.513(8)
C5 C6 1.510(9)
C7 C8 1.536(10)
C9 C10 1.488(9)
C11 C12 1.488(9)
